data_4103262
loop_
_publ_author_name
'Wenbin Yang'
'Alex Greenaway'
'Xiang Lin'
'Ryotaro Matsuda'
'Alexander J. Blake'
'Claire Wilson'
'William Lewis'
'Peter Hubberstey'
'Susumu Kitagawa'
'Neil R. Champness'
'Martin Schr\"oder'

_publ_section_title
;
 Exceptional Thermal Stability in a Supramolecular Organic Framework:
 Porosity and Gas Storage
;
_journal_name_full 'Journal of the American Chemical Society'
_journal_page_first 14457
_journal_page_last 14469
_journal_paper_doi 10.1021/ja1042935
_journal_volume 132
_journal_year 2010
_chemical_formula_moiety 'C60 H36 N10, 2.5(C3 H7 N O), 3(C H4 0)'
_chemical_formula_sum 'C70.5 H65.5 N12.5 O5.5'
_chemical_formula_weight 1175.85
_chemical_name_systematic
; 
 ? 
;
_space_group_IT_number 14
_symmetry_cell_setting monoclinic
_symmetry_space_group_name_Hall '-P 2ybc'
_symmetry_space_group_name_H-M 'P 1 21/c 1'
_atom_sites_solution_hydrogens geom
_atom_sites_solution_primary direct
_atom_sites_solution_secondary difmap
_audit_creation_method 'enCIFer editing of SHELXL97 CIF output'
_cell_angle_alpha 90.00
_cell_angle_beta 93.782(2)
_cell_angle_gamma 90.00
_cell_formula_units_Z 2
_cell_length_a 14.319(2)
_cell_length_b 6.8536(8)
_cell_length_c 32.694(4)
_cell_measurement_reflns_used 2035
_cell_measurement_temperature 150(2)
_cell_measurement_theta_max 25.55
_cell_measurement_theta_min 2.5
_cell_volume 3201.5(7)
_computing_cell_refinement 'Bruker SAINT version 6.36A (Bruker, 2000)'
_computing_data_collection 'Bruker SMART version 5.625 (Bruker, 2001)'
_computing_data_reduction 'Bruker SAINT; SHELXTL (Sheldrick, 2008)'
_computing_publication_material 'enCIFer (Allen et al., 2004); PLATON (Spek, 2003)'
_computing_structure_refinement 'SHELXL97 (Sheldrick, 2008)'
_computing_structure_solution 'SHELXS97 (Sheldrick, 2008)'
_diffrn_ambient_temperature 150(2)
_diffrn_measured_fraction_theta_full 0.984
_diffrn_measured_fraction_theta_max 0.984
_diffrn_measurement_device_type 'Bruker SMART APEX CCD area detector'
_diffrn_measurement_method \w
_diffrn_radiation_monochromator graphite
_diffrn_radiation_source 'sealed tube'
_diffrn_radiation_type MoK\a
_diffrn_radiation_wavelength 0.71073
_diffrn_reflns_av_R_equivalents 0.069
_diffrn_reflns_av_sigmaI/netI 0.121
_diffrn_reflns_limit_h_max 18
_diffrn_reflns_limit_h_min -18
_diffrn_reflns_limit_k_max 5
_diffrn_reflns_limit_k_min -8
_diffrn_reflns_limit_l_max 42
_diffrn_reflns_limit_l_min -37
_diffrn_reflns_number 19894
_diffrn_reflns_theta_full 27.49
_diffrn_reflns_theta_max 27.49
_diffrn_reflns_theta_min 2.79
_diffrn_standards_decay_% 0
_diffrn_standards_number 0
_exptl_absorpt_coefficient_mu 0.080
_exptl_absorpt_correction_type none
_exptl_crystal_colour yellow
_exptl_crystal_density_diffrn 1.220
_exptl_crystal_density_method 'not measured'
_exptl_crystal_description block
_exptl_crystal_F_000 1240
_exptl_crystal_size_max 0.31
_exptl_crystal_size_mid 0.21
_exptl_crystal_size_min 0.12
_refine_diff_density_max 0.40
_refine_diff_density_min -0.29
_refine_diff_density_rms 0.06
_refine_ls_extinction_method none
_refine_ls_goodness_of_fit_ref 0.85
_refine_ls_hydrogen_treatment constr
_refine_ls_matrix_type full
_refine_ls_number_parameters 309
_refine_ls_number_reflns 7233
_refine_ls_number_restraints 34
_refine_ls_restrained_S_all 0.85
_refine_ls_R_factor_all 0.152
_refine_ls_R_factor_gt 0.0783
_refine_ls_shift/su_max 0.000
_refine_ls_shift/su_mean 0.000
_refine_ls_structure_factor_coef Fsqd
_refine_ls_weighting_details 'calc w=1/[\s^2^(Fo^2^)+(0.106P)^2^] where P=(Fo^2^+2Fc^2^)/3'
_refine_ls_weighting_scheme calc
_refine_ls_wR_factor_gt 0.188
_refine_ls_wR_factor_ref 0.209
_reflns_number_gt 3076
_reflns_number_total 7876
_reflns_threshold_expression >2sigma(I)
_cod_data_source_file ja1042935_si_002_1.cif
_cod_data_source_block SOF1
_cod_original_sg_symbol_H-M 'P 21/c'
_cod_original_formula_sum 'C70.50 H65.50 N12.50 O5.50'
_cod_database_code 4103262

loop_
_symmetry_equiv_pos_as_xyz
'x, y, z'
'-x, y+1/2, -z+1/2'
'-x, -y, -z'
'x, -y-1/2, z-1/2'

loop_
_atom_site_label
_atom_site_type_symbol
_atom_site_fract_x
_atom_site_fract_y
_atom_site_fract_z
_atom_site_U_iso_or_equiv
_atom_site_adp_type
_atom_site_occupancy
_atom_site_symmetry_multiplicity
_atom_site_calc_flag
_atom_site_refinement_flags
_atom_site_disorder_assembly
_atom_site_disorder_group
N1 N 0.7710(3) 0.8385(7) -0.10092(13) 0.0657(14) Uiso 0.70 1 d PD A 1
C1 C 0.8378(4) 0.8029(8) -0.07200(15) 0.0462(15) Uiso 0.70 1 d PD A 1
H1A H 0.8451 0.8909 -0.0504 0.055 Uiso 0.70 1 calc PR A 1
C2 C 0.8971(3) 0.6453(7) -0.07163(15) 0.0359(11) Uiso 0.70 1 d PD A 1
H2A H 0.9424 0.6263 -0.0503 0.043 Uiso 0.70 1 calc PR A 1
C3 C 0.8871(3) 0.5161(7) -0.10407(12) 0.0301(14) Uiso 0.70 1 d PD A 1
C4 C 0.8172(3) 0.5447(8) -0.13446(14) 0.0490(15) Uiso 0.70 1 d PD A 1
H4A H 0.8074 0.4565 -0.1559 0.059 Uiso 0.70 1 calc PR A 1
C5 C 0.7620(4) 0.7100(8) -0.13188(16) 0.0639(16) Uiso 0.70 1 d PD A 1
H5A H 0.7161 0.7330 -0.1528 0.077 Uiso 0.70 1 calc PR A 1
N1' N 0.7412(7) 0.7725(15) -0.1005(3) 0.061(3) Uiso 0.30 1 d PD A 2
C1' C 0.8135(9) 0.754(2) -0.0734(4) 0.062(5) Uiso 0.30 1 d PD A 2
H1'A H 0.8185 0.8397 -0.0513 0.074 Uiso 0.30 1 calc PR A 2
C2' C 0.8821(10) 0.6133(18) -0.0764(4) 0.050 Uiso 0.30 1 d PD A 2
H2'A H 0.9346 0.6208 -0.0582 0.060 Uiso 0.30 1 calc PR A 2
C3' C 0.8782(6) 0.4620(16) -0.1047(3) 0.022(3) Uiso 0.30 1 d PD A 2
C4' C 0.8005(6) 0.4789(16) -0.1315(3) 0.037(3) Uiso 0.30 1 d PD A 2
H4'A H 0.7902 0.3871 -0.1523 0.044 Uiso 0.30 1 calc PR A 2
C5' C 0.7368(7) 0.6308(15) -0.1282(3) 0.044(3) Uiso 0.30 1 d PD A 2
H5'A H 0.6859 0.6332 -0.1474 0.053 Uiso 0.30 1 calc PR A 2
N2 N 0.97451(15) 0.2953(3) -0.14624(6) 0.0361(6) Uani 1 1 d . A .
H2B H 0.9573 0.3737 -0.1658 0.043 Uiso 1 1 calc R . .
C6 C 0.94921(18) 0.3348(4) -0.10696(7) 0.0358(7) Uani 1 1 d . . .
C7 C 0.98555(19) 0.2233(4) -0.07499(7) 0.0354(7) Uani 1 1 d . A .
C8 C 1.06246(18) 0.0771(4) -0.07917(7) 0.0346(7) Uani 1 1 d . . .
H8A H 1.0483 -0.0394 -0.0633 0.041 Uiso 1 1 calc R A .
C9 C 1.06436(19) 0.0199(4) -0.12403(8) 0.0347(7) Uani 1 1 d . A .
C10 C 1.02647(18) 0.1338(4) -0.15455(7) 0.0338(6) Uani 1 1 d . . .
N3 N 1.04909(18) 0.0441(3) -0.28312(6) 0.0421(6) Uani 1 1 d . . .
C11 C 1.03469(19) 0.0968(4) -0.19898(7) 0.0343(6) Uani 1 1 d . A .
C12 C 1.1216(2) 0.0753(4) -0.21501(8) 0.0405(7) Uani 1 1 d . . .
H12A H 1.1763 0.0783 -0.1980 0.049 Uiso 1 1 calc R A .
C13 C 1.1251(2) 0.0496(4) -0.25668(8) 0.0445(8) Uani 1 1 d . A .
H13A H 1.1835 0.0351 -0.2672 0.053 Uiso 1 1 calc R . .
C14 C 0.9665(2) 0.0635(4) -0.26730(8) 0.0402(7) Uani 1 1 d . A .
H14A H 0.9130 0.0603 -0.2851 0.048 Uiso 1 1 calc R . .
C15 C 0.9555(2) 0.0882(4) -0.22575(8) 0.0379(7) Uani 1 1 d . . .
H15A H 0.8961 0.0988 -0.2160 0.046 Uiso 1 1 calc R A .
N4 N 1.1468(3) -0.3002(5) -0.13985(8) 0.0748(10) Uani 1 1 d . A .
C16 C 0.95446(19) 0.2516(4) -0.03484(8) 0.0406(7) Uani 1 1 d . . .
N5 N 0.93290(18) 0.2640(4) -0.00182(7) 0.0520(7) Uani 1 1 d . A .
C17 C 1.1104(2) -0.1571(5) -0.13349(8) 0.0491(8) Uani 1 1 d . . .
C18 C 1.15645(17) 0.1578(4) -0.06262(7) 0.0334(7) Uani 1 1 d . A .
C19 C 1.1812(2) 0.3459(5) -0.07211(10) 0.0530(9) Uani 1 1 d . . .
H19A H 1.1408 0.4214 -0.0890 0.064 Uiso 1 1 calc R A .
C20 C 1.2658(2) 0.4235(5) -0.05671(10) 0.0546(9) Uani 1 1 d . A .
H20A H 1.2809 0.5513 -0.0632 0.066 Uiso 1 1 calc R . .
C21 C 1.32828(18) 0.3151(4) -0.03197(8) 0.0368(7) Uani 1 1 d . . .
C22 C 1.30367(18) 0.1250(4) -0.02325(8) 0.0362(7) Uani 1 1 d . A .
H22A H 1.3448 0.0484 -0.0069 0.043 Uiso 1 1 calc R . .
C23 C 1.21923(18) 0.0464(4) -0.03828(7) 0.0355(7) Uani 1 1 d . . .
H23A H 1.2044 -0.0818 -0.0320 0.043 Uiso 1 1 calc R A .
C24 C 1.41749(18) 0.4063(4) -0.01483(8) 0.0377(7) Uani 1 1 d . A .
C25 C 1.41177(18) 0.5571(4) 0.01370(8) 0.0405(7) Uani 1 1 d . . .
C26 C 1.3265(2) 0.6151(5) 0.03026(9) 0.0463(8) Uani 1 1 d . A .
H26A H 1.2713 0.5527 0.0212 0.056 Uiso 1 1 calc R . .
C27 C 1.3230(2) 0.7586(5) 0.05889(9) 0.0514(8) Uani 1 1 d . . .
H27A H 1.2662 0.7925 0.0692 0.062 Uiso 1 1 calc R A .
C28 C 1.4058(2) 0.8558(5) 0.07293(9) 0.0521(8) Uani 1 1 d . . .
H28A H 1.4031 0.9559 0.0920 0.063 Uiso 1 1 calc R . .
C29 C 1.50335(19) 0.3464(4) -0.02860(8) 0.0400(7) Uani 1 1 d . . .
C30 C 1.5109(2) 0.1956(5) -0.05883(9) 0.0486(8) Uani 1 1 d . . .
H30A H 1.4570 0.1315 -0.0690 0.058 Uiso 1 1 calc R . .

loop_
_atom_site_aniso_label
_atom_site_aniso_U_11
_atom_site_aniso_U_22
_atom_site_aniso_U_33
_atom_site_aniso_U_23
_atom_site_aniso_U_13
_atom_site_aniso_U_12
N2 0.0390(13) 0.0451(15) 0.0242(11) 0.0054(10) 0.0025(9) 0.0079(12)
C6 0.0272(14) 0.0533(19) 0.0274(14) 0.0017(13) 0.0055(11) -0.0002(14)
C7 0.0333(15) 0.0490(19) 0.0242(13) 0.0054(12) 0.0033(11) -0.0052(13)
C8 0.0351(16) 0.0422(17) 0.0260(13) 0.0078(12) -0.0004(11) -0.0063(13)
C9 0.0366(16) 0.0366(17) 0.0305(14) -0.0007(12) -0.0014(11) -0.0006(13)
C10 0.0332(15) 0.0398(18) 0.0287(14) 0.0024(12) 0.0042(11) -0.0033(13)
N3 0.0573(17) 0.0404(15) 0.0285(12) -0.0048(11) 0.0026(11) -0.0049(13)
C11 0.0413(16) 0.0324(16) 0.0292(14) 0.0029(12) 0.0023(12) 0.0006(13)
C12 0.0433(18) 0.0451(19) 0.0327(15) -0.0025(13) 0.0007(12) 0.0019(14)
C13 0.0465(19) 0.047(2) 0.0414(17) -0.0056(15) 0.0106(14) -0.0006(15)
C14 0.0518(19) 0.0345(17) 0.0334(15) -0.0035(13) -0.0033(13) -0.0003(14)
C15 0.0421(17) 0.0362(17) 0.0355(15) 0.0017(13) 0.0025(12) 0.0032(14)
N4 0.123(3) 0.052(2) 0.0476(17) 0.0008(15) -0.0047(17) 0.031(2)
C16 0.0334(16) 0.052(2) 0.0363(16) 0.0074(14) 0.0016(13) -0.0063(14)
N5 0.0581(17) 0.0665(19) 0.0323(13) 0.0047(13) 0.0102(12) -0.0041(14)
C17 0.066(2) 0.049(2) 0.0307(15) 0.0038(15) -0.0079(14) 0.0053(18)
C18 0.0291(15) 0.0447(18) 0.0265(13) 0.0043(12) 0.0025(11) -0.0044(13)
C19 0.0379(18) 0.054(2) 0.066(2) 0.0189(17) -0.0124(15) -0.0008(16)
C20 0.0384(19) 0.042(2) 0.081(2) 0.0163(18) -0.0138(16) -0.0068(15)
C21 0.0259(15) 0.0450(19) 0.0393(15) -0.0021(14) 0.0014(12) -0.0002(14)
C22 0.0313(15) 0.0412(18) 0.0357(15) 0.0037(13) 0.0000(12) 0.0060(14)
C23 0.0325(16) 0.0381(17) 0.0360(14) 0.0061(13) 0.0031(12) -0.0005(13)
C24 0.0283(15) 0.0421(17) 0.0427(16) -0.0017(14) 0.0020(12) -0.0006(13)
C25 0.0264(15) 0.0496(19) 0.0452(16) -0.0032(15) -0.0014(12) 0.0042(14)
C26 0.0314(16) 0.050(2) 0.0579(19) -0.0016(16) 0.0049(13) 0.0069(15)
C27 0.0411(19) 0.055(2) 0.059(2) -0.0044(17) 0.0111(15) 0.0076(16)
C28 0.0430(19) 0.059(2) 0.0546(19) -0.0131(17) 0.0060(15) 0.0050(17)
C29 0.0322(16) 0.0412(18) 0.0458(16) -0.0070(14) -0.0034(12) 0.0009(14)
C30 0.0386(18) 0.056(2) 0.0505(18) -0.0106(16) 0.0000(14) 0.0038(15)

loop_
_atom_type_symbol
_atom_type_description
_atom_type_scat_dispersion_real
_atom_type_scat_dispersion_imag
_atom_type_scat_source
C C 0.0033 0.0016 'International Tables Vol C Tables 4.2.6.8 and 6.1.1.4'
H H 0.0000 0.0000 'International Tables Vol C Tables 4.2.6.8 and 6.1.1.4'
N N 0.0061 0.0033 'International Tables Vol C Tables 4.2.6.8 and 6.1.1.4'
O O 0.0106 0.0060 'International Tables Vol C Tables 4.2.6.8 and 6.1.1.4'

loop_
_geom_angle_atom_site_label_1
_geom_angle_atom_site_label_2
_geom_angle_atom_site_label_3
_geom_angle
_geom_angle_site_symmetry_1
_geom_angle_site_symmetry_3
C1 N1 C5 116.6(5) . .
N1 C1 C2 124.7(5) . .
N1 C1 H1A 117.7 . .
C2 C1 H1A 117.7 . .
C3 C2 C1 117.7(4) . .
C3 C2 H2A 121.2 . .
C1 C2 H2A 121.2 . .
C2 C3 C4 119.7(4) . .
C2 C3 C6 122.4(4) . .
C4 C3 C6 117.9(4) . .
C3 C4 C5 117.6(5) . .
C3 C4 H4A 121.2 . .
C5 C4 H4A 121.2 . .
N1 C5 C4 123.7(5) . .
N1 C5 H5A 118.1 . .
C4 C5 H5A 118.1 . .
C1' N1' C5' 112.8(11) . .
N1' C1' C2' 123.1(13) . .
N1' C1' H1'A 118.5 . .
C2' C1' H1'A 118.5 . .
C3' C2' C1' 124.9(13) . .
C3' C2' H2'A 117.6 . .
C1' C2' H2'A 117.6 . .
C6 C3' C4' 127.1(8) . .
C6 C3' C2' 121.6(8) . .
C4' C3' C2' 110.8(10) . .
C3' C4' C5' 121.4(9) . .
C3' C4' H4'A 119.3 . .
C5' C4' H4'A 119.3 . .
N1' C5' C4' 126.7(10) . .
N1' C5' H5'A 116.7 . .
C4' C5' H5'A 116.7 . .
C10 N2 C6 121.4(2) . .
C10 N2 H2B 119.3 . .
C6 N2 H2B 119.3 . .
C3' C6 C7 124.8(4) . .
C3' C6 N2 115.0(4) . .
C7 C6 N2 119.3(2) . .
C7 C6 C3 126.7(3) . .
N2 C6 C3 113.8(3) . .
C6 C7 C16 120.0(3) . .
C6 C7 C8 123.2(2) . .
C16 C7 C8 116.7(2) . .
C7 C8 C9 108.6(2) . .
C7 C8 C18 111.2(2) . .
C9 C8 C18 111.4(2) . .
C7 C8 H8A 108.5 . .
C9 C8 H8A 108.5 . .
C18 C8 H8A 108.5 . .
C10 C9 C17 120.0(2) . .
C10 C9 C8 122.1(2) . .
C17 C9 C8 117.8(2) . .
C9 C10 N2 121.1(2) . .
C9 C10 C11 124.7(3) . .
N2 C10 C11 114.2(2) . .
C14 N3 C13 116.8(2) . .
C15 C11 C12 118.2(2) . .
C15 C11 C10 120.6(2) . .
C12 C11 C10 121.1(2) . .
C13 C12 C11 118.6(3) . .
C13 C12 H12A 120.7 . .
C11 C12 H12A 120.7 . .
N3 C13 C12 124.0(3) . .
N3 C13 H13A 118.0 . .
C12 C13 H13A 118.0 . .
N3 C14 C15 123.7(3) . .
N3 C14 H14A 118.1 . .
C15 C14 H14A 118.1 . .
C11 C15 C14 118.8(3) . .
C11 C15 H15A 120.6 . .
C14 C15 H15A 120.6 . .
N5 C16 C7 175.6(3) . .
N4 C17 C9 177.9(3) . .
C19 C18 C23 118.5(2) . .
C19 C18 C8 119.7(2) . .
C23 C18 C8 121.9(2) . .
C18 C19 C20 120.6(3) . .
C18 C19 H19A 119.7 . .
C20 C19 H19A 119.7 . .
C21 C20 C19 121.5(3) . .
C21 C20 H20A 119.3 . .
C19 C20 H20A 119.3 . .
C20 C21 C22 117.6(3) . .
C20 C21 C24 119.9(3) . .
C22 C21 C24 122.6(2) . .
C23 C22 C21 121.4(3) . .
C23 C22 H22A 119.3 . .
C21 C22 H22A 119.3 . .
C22 C23 C18 120.5(3) . .
C22 C23 H23A 119.8 . .
C18 C23 H23A 119.8 . .
C29 C24 C25 121.5(2) . .
C29 C24 C21 120.2(3) . .
C25 C24 C21 118.2(2) . .
C24 C25 C26 123.3(3) . .
C24 C25 C29 118.7(2) . 3_865
C26 C25 C29 117.9(3) . 3_865
C27 C26 C25 122.3(3) . .
C27 C26 H26A 118.8 . .
C25 C26 H26A 118.8 . .
C26 C27 C28 119.8(3) . .
C26 C27 H27A 120.1 . .
C28 C27 H27A 120.1 . .
C30 C28 C27 120.5(3) 3_865 .
C30 C28 H28A 119.8 3_865 .
C27 C28 H28A 119.8 . .
C24 C29 C30 122.6(3) . .
C24 C29 C25 119.8(3) . 3_865
C30 C29 C25 117.5(2) . 3_865
C28 C30 C29 121.9(3) 3_865 .
C28 C30 H30A 119.1 3_865 .
C29 C30 H30A 119.1 . .

loop_
_geom_bond_atom_site_label_1
_geom_bond_atom_site_label_2
_geom_bond_distance
_geom_bond_site_symmetry_2
N1 C1 1.322(5) .
N1 C5 1.342(5) .
C1 C2 1.373(5) .
C1 H1A 0.9300 .
C2 C3 1.382(5) .
C2 H2A 0.9300 .
C3 C4 1.377(5) .
C3 C6 1.534(5) .
C4 C5 1.387(5) .
C4 H4A 0.9300 .
C5 H5A 0.9300 .
N1' C1' 1.323(8) .
N1' C5' 1.328(7) .
C1' C2' 1.385(7) .
C1' H1'A 0.9300 .
C2' C3' 1.388(7) .
C2' H2'A 0.9300 .
C3' C6 1.344(9) .
C3' C4' 1.375(7) .
C4' C5' 1.393(7) .
C4' H4'A 0.9300 .
C5' H5'A 0.9300 .
N2 C10 1.371(3) .
N2 C6 1.384(3) .
N2 H2B 0.8600 .
C6 C7 1.370(3) .
C7 C16 1.427(4) .
C7 C8 1.502(4) .
C8 C9 1.520(3) .
C8 C18 1.521(3) .
C8 H8A 0.9800 .
C9 C10 1.352(3) .
C9 C17 1.425(4) .
C10 C11 1.487(3) .
N3 C14 1.328(4) .
N3 C13 1.345(3) .
C11 C15 1.387(4) .
C11 C12 1.390(4) .
C12 C13 1.378(4) .
C12 H12A 0.9300 .
C13 H13A 0.9300 .
C14 C15 1.388(4) .
C14 H14A 0.9300 .
C15 H15A 0.9300 .
N4 C17 1.136(4) .
C16 N5 1.145(3) .
C18 C19 1.377(4) .
C18 C23 1.389(4) .
C19 C20 1.387(4) .
C19 H19A 0.9300 .
C20 C21 1.382(4) .
C20 H20A 0.9300 .
C21 C22 1.385(4) .
C21 C24 1.497(4) .
C22 C23 1.384(4) .
C22 H22A 0.9300 .
C23 H23A 0.9300 .
C24 C29 1.398(4) .
C24 C25 1.398(4) .
C25 C26 1.424(4) .
C25 C29 1.440(4) 3_865
C26 C27 1.361(4) .
C26 H26A 0.9300 .
C27 C28 1.409(4) .
C27 H27A 0.9300 .
C28 C30 1.353(4) 3_865
C28 H28A 0.9300 .
C29 C30 1.439(4) .
C29 C25 1.440(4) 3_865
C30 C28 1.353(4) 3_865
C30 H30A 0.9300 .

loop_
_geom_hbond_atom_site_label_D
_geom_hbond_atom_site_label_H
_geom_hbond_atom_site_label_A
_geom_hbond_distance_DH
_geom_hbond_distance_HA
_geom_hbond_distance_DA
_geom_hbond_angle_DHA
_geom_hbond_site_symmetry_A
N2 H2B N3 0.86 2.03 2.873(3) 165 2_754
C2 H2A N5 0.93 2.50 3.362(5) 154 3_765
C8 H8A N5 0.98 2.63 3.529(4) 153 3_755
C19 H19A N4 0.93 2.54 3.300(4) 140 1_565
C23 H23A N5 0.93 2.63 3.371(4) 137 3_755

loop_
_geom_torsion_atom_site_label_1
_geom_torsion_atom_site_label_2
_geom_torsion_atom_site_label_3
_geom_torsion_atom_site_label_4
_geom_torsion
_geom_torsion_site_symmetry_1
_geom_torsion_site_symmetry_4
C5 N1 C1 C2 -0.2(8) . .
N1 C1 C2 C3 0.9(9) . .
C1 C2 C3 C4 -2.3(8) . .
C1 C2 C3 C6 -179.9(4) . .
C2 C3 C4 C5 2.9(8) . .
C6 C3 C4 C5 -179.3(4) . .
C1 N1 C5 C4 1.0(9) . .
C3 C4 C5 N1 -2.3(9) . .
C5' N1' C1' C2' 6(2) . .
N1' C1' C2' C3' -8(2) . .
C1' C2' C3' C6 177.3(12) . .
C1' C2' C3' C4' 5(2) . .
C6 C3' C4' C5' -173.0(10) . .
C2' C3' C4' C5' -0.8(16) . .
C1' N1' C5' C4' -2.5(18) . .
C3' C4' C5' N1' -0.1(19) . .
C4' C3' C6 C7 -132.2(10) . .
C2' C3' C6 C7 56.5(14) . .
C4' C3' C6 N2 36.8(13) . .
C2' C3' C6 N2 -134.5(10) . .
C4' C3' C6 C3 125(3) . .
C2' C3' C6 C3 -46.3(17) . .
C10 N2 C6 C3' -162.1(5) . .
C10 N2 C6 C7 7.6(4) . .
C10 N2 C6 C3 -177.1(3) . .
C2 C3 C6 C3' 121(2) . .
C4 C3 C6 C3' -56.8(18) . .
C2 C3 C6 C7 33.8(6) . .
C4 C3 C6 C7 -143.8(4) . .
C2 C3 C6 N2 -141.1(4) . .
C4 C3 C6 N2 41.2(5) . .
C3' C6 C7 C16 -6.4(7) . .
N2 C6 C7 C16 -174.9(3) . .
C3 C6 C7 C16 10.4(5) . .
C3' C6 C7 C8 177.5(6) . .
N2 C6 C7 C8 9.0(4) . .
C3 C6 C7 C8 -165.7(3) . .
C6 C7 C8 C9 -21.6(4) . .
C16 C7 C8 C9 162.1(2) . .
C6 C7 C8 C18 101.3(3) . .
C16 C7 C8 C18 -74.9(3) . .
C7 C8 C9 C10 21.1(3) . .
C18 C8 C9 C10 -101.8(3) . .
C7 C8 C9 C17 -160.8(3) . .
C18 C8 C9 C17 76.3(3) . .
C17 C9 C10 N2 174.0(3) . .
C8 C9 C10 N2 -8.0(4) . .
C17 C9 C10 C11 -4.8(4) . .
C8 C9 C10 C11 173.3(2) . .
C6 N2 C10 C9 -8.0(4) . .
C6 N2 C10 C11 170.9(2) . .
C9 C10 C11 C15 126.7(3) . .
N2 C10 C11 C15 -52.1(4) . .
C9 C10 C11 C12 -55.1(4) . .
N2 C10 C11 C12 126.0(3) . .
C15 C11 C12 C13 1.0(4) . .
C10 C11 C12 C13 -177.3(3) . .
C14 N3 C13 C12 -0.6(4) . .
C11 C12 C13 N3 0.1(5) . .
C13 N3 C14 C15 -0.1(4) . .
C12 C11 C15 C14 -1.6(4) . .
C10 C11 C15 C14 176.7(3) . .
N3 C14 C15 C11 1.2(4) . .
C7 C8 C18 C19 -44.1(3) . .
C9 C8 C18 C19 77.3(3) . .
C7 C8 C18 C23 136.5(2) . .
C9 C8 C18 C23 -102.2(3) . .
C23 C18 C19 C20 -1.7(4) . .
C8 C18 C19 C20 178.8(3) . .
C18 C19 C20 C21 0.8(5) . .
C19 C20 C21 C22 0.4(4) . .
C19 C20 C21 C24 -178.0(3) . .
C20 C21 C22 C23 -0.8(4) . .
C24 C21 C22 C23 177.6(2) . .
C21 C22 C23 C18 -0.2(4) . .
C19 C18 C23 C22 1.4(4) . .
C8 C18 C23 C22 -179.1(2) . .
C20 C21 C24 C29 -110.9(3) . .
C22 C21 C24 C29 70.8(4) . .
C20 C21 C24 C25 66.4(4) . .
C22 C21 C24 C25 -111.9(3) . .
C29 C24 C25 C26 -176.3(3) . .
C21 C24 C25 C26 6.5(4) . .
C29 C24 C25 C29 0.8(5) . 3_865
C21 C24 C25 C29 -176.4(3) . 3_865
C24 C25 C26 C27 178.0(3) . .
C29 C25 C26 C27 0.9(4) 3_865 .
C25 C26 C27 C28 0.3(5) . .
C26 C27 C28 C30 -1.5(5) . 3_865
C25 C24 C29 C30 -178.1(3) . .
C21 C24 C29 C30 -0.9(4) . .
C25 C24 C29 C25 -0.8(5) . 3_865
C21 C24 C29 C25 176.4(3) . 3_865
C24 C29 C30 C28 177.6(3) . 3_865
C25 C29 C30 C28 0.2(4) 3_865 3_865

loop_
_platon_squeeze_void_nr
_platon_squeeze_void_average_x
_platon_squeeze_void_average_y
_platon_squeeze_void_average_z
_platon_squeeze_void_volume
_platon_squeeze_void_count_electrons
1 0.500 -0.046 0.250 542.8 22.2
2 0.500 -0.044 0.750 542.8 22.3
